data_7226727
loop_
_publ_author_name
'Moglie, Yanina'
'Gonz\'alez-Soria, Mar\'ia Jos\'e'
'Mart\'in-Garc\'ia, Iris'
'Radivoy, Gabriel'
'Alonso, Francisco'

_publ_section_title
;
 Catalyst- and solvent-free hydrophosphination and multicomponent
 hydrothiophosphination of alkenes and alkynes
;
_journal_issue 18
_journal_name_full 'Green Chem.'
_journal_page_first 4896
_journal_paper_doi 10.1039/C6GC00903D
_journal_volume 18
_journal_year 2016
_chemical_absolute_configuration unk
_chemical_formula_sum 'C22 H27 O P'
_chemical_formula_weight 338.40
_chemical_melting_point 388(3)
_chemical_name_systematic '(S)-[(4-Isopropylcyclohex-1-en-1-yl)methyl]diphenylphosphine oxide '
_space_group_crystal_system monoclinic
_space_group_IT_number 4
_space_group_name_Hall 'P 2yb'
_space_group_name_H-M_alt 'P 1 21 1'
_symmetry_space_group_name_Hall 'P 2yb'
_symmetry_space_group_name_H-M 'P 1 21 1'
_atom_sites_solution_hydrogens geom
_audit_creation_method SHELXL-2014/7
_audit_update_record
;
2016-03-15 deposited with the CCDC.
2016-05-24 downloaded from the CCDC.
;
_cell_angle_alpha 90
_cell_angle_beta 99.0333(15)
_cell_angle_gamma 90
_cell_formula_units_Z 2
_cell_length_a 5.7190(3)
_cell_length_b 17.9432(10)
_cell_length_c 9.0209(5)
_cell_measurement_reflns_used 9949
_cell_measurement_temperature 100(2)
_cell_measurement_theta_max 74.533
_cell_measurement_theta_min 4.929
_cell_volume 914.22(9)
_computing_cell_refinement 'SAINT V8.34A (Bruker AXS Inc., 2011)'
_computing_data_collection 'APEX2 2014.1-1 (Bruker AXS Inc.)'
_computing_data_reduction 'SAINT V8.34A (Bruker AXS Inc., 2011)'
_computing_molecular_graphics 'Bruker SHELXTL'
_computing_publication_material 'Bruker SHELXTL'
_computing_structure_refinement 'SHELXL-2014/7 (Sheldrick, 2014)'
_computing_structure_solution 'SHELXS-97 (Sheldrick, 2008)'
_diffrn_ambient_temperature 100(2)
_diffrn_detector_area_resol_mean 10.4167
_diffrn_measured_fraction_theta_full 1.000
_diffrn_measured_fraction_theta_max 0.999
_diffrn_measurement_device_type 'Bruker D8 QUEST'
_diffrn_measurement_method '\w-scans and phi scans'
_diffrn_radiation_type CuK\a
_diffrn_radiation_wavelength 1.54178
_diffrn_reflns_av_R_equivalents 0.0271
_diffrn_reflns_av_unetI/netI 0.0271
_diffrn_reflns_Laue_measured_fraction_full 1.000
_diffrn_reflns_Laue_measured_fraction_max 0.999
_diffrn_reflns_limit_h_max 7
_diffrn_reflns_limit_h_min -7
_diffrn_reflns_limit_k_max 22
_diffrn_reflns_limit_k_min -22
_diffrn_reflns_limit_l_max 11
_diffrn_reflns_limit_l_min -11
_diffrn_reflns_number 19038
_diffrn_reflns_point_group_measured_fraction_full 1.000
_diffrn_reflns_point_group_measured_fraction_max 0.999
_diffrn_reflns_theta_full 67.679
_diffrn_reflns_theta_max 74.594
_diffrn_reflns_theta_min 4.929
_diffrn_source 'high brilliance microfocus sealed tube '
_exptl_absorpt_coefficient_mu 1.352
_exptl_absorpt_correction_T_max 0.7538
_exptl_absorpt_correction_T_min 0.6773
_exptl_absorpt_correction_type multi-scan
_exptl_absorpt_process_details SADABS-2014/2
_exptl_crystal_colour colourless
_exptl_crystal_density_diffrn 1.229
_exptl_crystal_description block
_exptl_crystal_F_000 364
_exptl_crystal_recrystallization_method 'Re-crystallisation from solvent'
_exptl_crystal_size_max 0.210
_exptl_crystal_size_mid 0.140
_exptl_crystal_size_min 0.050
_refine_diff_density_max 0.439
_refine_diff_density_min -0.162
_refine_diff_density_rms 0.065
_refine_ls_abs_structure_details
;
 Refined as an inversion twin.
;
_refine_ls_abs_structure_Flack 0.023(18)
_refine_ls_extinction_method none
_refine_ls_goodness_of_fit_ref 1.123
_refine_ls_hydrogen_treatment constr
_refine_ls_matrix_type full
_refine_ls_number_parameters 220
_refine_ls_number_reflns 3750
_refine_ls_number_restraints 1
_refine_ls_restrained_S_all 1.123
_refine_ls_R_factor_all 0.0308
_refine_ls_R_factor_gt 0.0305
_refine_ls_shift/su_max 0.000
_refine_ls_shift/su_mean 0.000
_refine_ls_structure_factor_coef Fsqd
_refine_ls_weighting_details 'w=1/[\s^2^(Fo^2^)+(0.0505P)^2^+0.0743P] where P=(Fo^2^+2Fc^2^)/3'
_refine_ls_weighting_scheme calc
_refine_ls_wR_factor_gt 0.0741
_refine_ls_wR_factor_ref 0.0744
_reflns_Friedel_coverage 0.935
_reflns_Friedel_fraction_full 1.000
_reflns_Friedel_fraction_max 0.999
_reflns_number_gt 3699
_reflns_number_total 3750
_reflns_threshold_expression 'I > 2\s(I)'
_cod_data_source_file c6gc00903d3.cif
_cod_data_source_block irr466d_0msp
_cod_depositor_comments
;
The following automatic conversions were performed:

'_chemical_melting_point' value '386-391' was changed to '388(3)' -
the average value was taken and precision was estimated.

Automatic conversion script
Id: cif_fix_values 4268 2015-11-12 08:31:59Z antanas 
;
_cod_database_code 7226727
_shelx_shelxl_version_number 2014/7
_shelx_space_group_comment
;
The symmetry employed for this shelxl refinement is uniquely defined
by the following loop, which should always be used as a source of
symmetry information in preference to the above space-group names.
They are only intended as comments.
;
_shelx_estimated_absorpt_t_min 0.764
_shelx_estimated_absorpt_t_max 0.935
_solvent_exptl_crystal_recrystallization_method 'hexane/ethyl acetate'

loop_
_space_group_symop_operation_xyz
'x, y, z'
'-x, y+1/2, -z'

loop_
_atom_site_label
_atom_site_type_symbol
_atom_site_fract_x
_atom_site_fract_y
_atom_site_fract_z
_atom_site_U_iso_or_equiv
_atom_site_adp_type
_atom_site_occupancy
_atom_site_site_symmetry_order
_atom_site_calc_flag
_atom_site_refinement_flags_posn
_atom_site_refinement_flags_adp
P1 P 0.13697(7) 0.18750(2) 0.85986(4) 0.01460(13) Uani 1 1 d . .
O1 O -0.1251(2) 0.19806(8) 0.83305(15) 0.0206(3) Uani 1 1 d . .
C1 C 0.4072(4) 0.36337(12) 0.7655(2) 0.0223(4) Uani 1 1 d . .
H1 H 0.5510 0.3452 0.8207 0.027 Uiso 1 1 calc R U
C2 C 0.2460(3) 0.31339(11) 0.7060(2) 0.0173(4) Uani 1 1 d . .
C3 C 0.0106(4) 0.33705(11) 0.6190(2) 0.0208(4) Uani 1 1 d . .
H3A H -0.1134 0.3315 0.6834 0.025 Uiso 1 1 calc R U
H3B H -0.0306 0.3040 0.5310 0.025 Uiso 1 1 calc R U
C4 C 0.0152(4) 0.41809(12) 0.5654(2) 0.0222(4) Uani 1 1 d . .
H4A H -0.1482 0.4344 0.5261 0.027 Uiso 1 1 calc R U
H4B H 0.1098 0.4214 0.4826 0.027 Uiso 1 1 calc R U
C5 C 0.1221(4) 0.46993(11) 0.6936(2) 0.0205(4) Uani 1 1 d . .
H5 H 0.0294 0.4627 0.7778 0.025 Uiso 1 1 calc R U
C6 C 0.3767(4) 0.44626(12) 0.7510(3) 0.0266(5) Uani 1 1 d . .
H6A H 0.4805 0.4653 0.6814 0.032 Uiso 1 1 calc R U
H6B H 0.4286 0.4695 0.8503 0.032 Uiso 1 1 calc R U
C7 C 0.2941(3) 0.23088(10) 0.7233(2) 0.0176(4) Uani 1 1 d . .
H7A H 0.4662 0.2230 0.7541 0.021 Uiso 1 1 calc R U
H7B H 0.2473 0.2063 0.6248 0.021 Uiso 1 1 calc R U
C8 C 0.1101(4) 0.55389(12) 0.6531(2) 0.0225(4) Uani 1 1 d . .
H8 H 0.2180 0.5807 0.7337 0.027 Uiso 1 1 calc R U
C9 C -0.1366(4) 0.58554(13) 0.6504(3) 0.0300(5) Uani 1 1 d . .
H9A H -0.1335 0.6395 0.6341 0.045 Uiso 1 1 calc R U
H9B H -0.1899 0.5753 0.7465 0.045 Uiso 1 1 calc R U
H9C H -0.2457 0.5622 0.5689 0.045 Uiso 1 1 calc R U
C10 C 0.1956(4) 0.57102(13) 0.5038(2) 0.0267(4) Uani 1 1 d . .
H10A H 0.0843 0.5497 0.4209 0.040 Uiso 1 1 calc R U
H10B H 0.3528 0.5492 0.5044 0.040 Uiso 1 1 calc R U
H10C H 0.2042 0.6251 0.4906 0.040 Uiso 1 1 calc R U
C11 C 0.2658(3) 0.22506(10) 1.0409(2) 0.0163(4) Uani 1 1 d . .
C12 C 0.1245(3) 0.27136(11) 1.1133(2) 0.0195(4) Uani 1 1 d . .
H12 H -0.0317 0.2832 1.0664 0.023 Uiso 1 1 calc R U
C13 C 0.2113(4) 0.30038(12) 1.2542(2) 0.0236(4) Uani 1 1 d . .
H13 H 0.1152 0.3326 1.3026 0.028 Uiso 1 1 calc R U
C14 C 0.4381(4) 0.28239(11) 1.3243(2) 0.0226(4) Uani 1 1 d . .
H14 H 0.4958 0.3013 1.4216 0.027 Uiso 1 1 calc R U
C15 C 0.5807(4) 0.23661(11) 1.2517(2) 0.0216(4) Uani 1 1 d . .
H15 H 0.7362 0.2246 1.2993 0.026 Uiso 1 1 calc R U
C16 C 0.4963(3) 0.20833(10) 1.1094(2) 0.0187(4) Uani 1 1 d . .
H16 H 0.5949 0.1778 1.0593 0.022 Uiso 1 1 calc R U
C21 C 0.2186(3) 0.08978(11) 0.8629(2) 0.0160(4) Uani 1 1 d . .
C22 C 0.0661(4) 0.03998(11) 0.9193(2) 0.0193(4) Uani 1 1 d . .
H22 H -0.0676 0.0584 0.9583 0.023 Uiso 1 1 calc R U
C23 C 0.1093(4) -0.03626(12) 0.9184(2) 0.0218(4) Uani 1 1 d . .
H23 H 0.0062 -0.0698 0.9578 0.026 Uiso 1 1 calc R U
C24 C 0.3033(4) -0.06332(11) 0.8600(2) 0.0220(4) Uani 1 1 d . .
H24 H 0.3317 -0.1155 0.8581 0.026 Uiso 1 1 calc R U
C25 C 0.4562(4) -0.01393(12) 0.8043(2) 0.0227(4) Uani 1 1 d . .
H25 H 0.5890 -0.0326 0.7646 0.027 Uiso 1 1 calc R U
C26 C 0.4156(3) 0.06272(11) 0.8063(2) 0.0207(4) Uani 1 1 d . .
H26 H 0.5214 0.0963 0.7694 0.025 Uiso 1 1 calc R U

loop_
_atom_site_aniso_label
_atom_site_aniso_U_11
_atom_site_aniso_U_22
_atom_site_aniso_U_33
_atom_site_aniso_U_23
_atom_site_aniso_U_13
_atom_site_aniso_U_12
P1 0.0131(2) 0.0134(2) 0.0173(2) -0.00091(16) 0.00254(14) 0.00056(17)
O1 0.0148(6) 0.0214(7) 0.0255(6) -0.0011(5) 0.0028(5) 0.0019(5)
C1 0.0199(9) 0.0212(10) 0.0251(10) 0.0029(8) 0.0010(7) 0.0004(8)
C2 0.0181(8) 0.0190(9) 0.0156(8) 0.0007(7) 0.0050(6) 0.0014(7)
C3 0.0208(9) 0.0190(9) 0.0212(9) 0.0001(7) -0.0005(7) 0.0002(7)
C4 0.0246(9) 0.0207(10) 0.0196(9) -0.0001(8) -0.0022(7) 0.0025(8)
C5 0.0246(10) 0.0190(9) 0.0178(9) -0.0006(7) 0.0028(7) -0.0002(8)
C6 0.0269(10) 0.0214(11) 0.0289(11) 0.0008(8) -0.0042(8) -0.0033(8)
C7 0.0181(8) 0.0178(10) 0.0177(8) -0.0003(7) 0.0050(7) 0.0007(7)
C8 0.0257(10) 0.0202(10) 0.0208(9) -0.0017(7) 0.0013(8) -0.0007(8)
C9 0.0343(12) 0.0206(11) 0.0368(13) -0.0008(8) 0.0112(10) 0.0041(9)
C10 0.0281(10) 0.0270(11) 0.0246(10) 0.0060(8) 0.0032(8) 0.0011(9)
C11 0.0189(8) 0.0133(8) 0.0173(8) 0.0000(7) 0.0044(7) -0.0024(7)
C12 0.0188(8) 0.0156(9) 0.0248(9) -0.0016(7) 0.0055(7) 0.0000(7)
C13 0.0287(10) 0.0182(9) 0.0261(10) -0.0056(7) 0.0112(8) -0.0002(8)
C14 0.0306(10) 0.0194(9) 0.0183(9) -0.0015(7) 0.0054(8) -0.0070(8)
C15 0.0215(9) 0.0197(9) 0.0226(10) 0.0014(7) 0.0002(7) -0.0027(8)
C16 0.0187(8) 0.0167(9) 0.0210(9) -0.0012(7) 0.0043(7) 0.0004(6)
C21 0.0172(8) 0.0135(8) 0.0163(8) -0.0022(7) -0.0004(6) -0.0001(7)
C22 0.0191(9) 0.0196(9) 0.0195(9) -0.0021(7) 0.0042(7) -0.0016(7)
C23 0.0260(9) 0.0176(9) 0.0216(9) -0.0007(7) 0.0036(7) -0.0049(8)
C24 0.0283(10) 0.0147(9) 0.0221(9) -0.0019(7) 0.0008(7) 0.0008(8)
C25 0.0212(9) 0.0205(10) 0.0267(10) -0.0039(8) 0.0050(8) 0.0033(8)
C26 0.0196(9) 0.0188(10) 0.0235(9) -0.0014(7) 0.0033(7) -0.0007(7)

loop_
_atom_type_symbol
_atom_type_description
_atom_type_scat_dispersion_real
_atom_type_scat_dispersion_imag
_atom_type_scat_source
C C 0.0181 0.0091 'International Tables Vol C Tables 4.2.6.8 and 6.1.1.4'
H H 0.0000 0.0000 'International Tables Vol C Tables 4.2.6.8 and 6.1.1.4'
O O 0.0492 0.0322 'International Tables Vol C Tables 4.2.6.8 and 6.1.1.4'
P P 0.2955 0.4335 'International Tables Vol C Tables 4.2.6.8 and 6.1.1.4'

loop_
_geom_angle_atom_site_label_1
_geom_angle_atom_site_label_2
_geom_angle_atom_site_label_3
_geom_angle
O1 P1 C7 115.35(8)
O1 P1 C11 110.78(8)
C7 P1 C11 106.14(8)
O1 P1 C21 112.01(8)
C7 P1 C21 105.78(9)
C11 P1 C21 106.18(8)
C2 C1 C6 124.50(19)
C1 C2 C3 121.53(18)
C1 C2 C7 120.89(18)
C3 C2 C7 117.58(17)
C2 C3 C4 111.91(17)
C3 C4 C5 111.17(16)
C6 C5 C4 109.44(17)
C6 C5 C8 110.77(17)
C4 C5 C8 114.44(16)
C1 C6 C5 113.37(17)
C2 C7 P1 112.94(13)
C9 C8 C10 109.55(17)
C9 C8 C5 111.95(18)
C10 C8 C5 113.19(17)
C12 C11 C16 119.83(17)
C12 C11 P1 117.44(14)
C16 C11 P1 122.73(14)
C13 C12 C11 120.12(18)
C14 C13 C12 120.21(18)
C13 C14 C15 119.79(18)
C14 C15 C16 120.31(18)
C15 C16 C11 119.70(18)
C26 C21 C22 119.73(18)
C26 C21 P1 123.49(15)
C22 C21 P1 116.71(14)
C23 C22 C21 120.35(18)
C24 C23 C22 119.95(19)
C23 C24 C25 119.91(19)
C24 C25 C26 120.5(2)
C21 C26 C25 119.58(19)

loop_
_geom_bond_atom_site_label_1
_geom_bond_atom_site_label_2
_geom_bond_distance
P1 O1 1.4923(13)
P1 C7 1.8108(19)
P1 C11 1.8126(19)
P1 C21 1.813(2)
C1 C2 1.337(3)
C1 C6 1.501(3)
C2 C3 1.509(3)
C2 C7 1.509(3)
C3 C4 1.534(3)
C4 C5 1.535(3)
C5 C6 1.527(3)
C5 C8 1.549(3)
C8 C9 1.518(3)
C8 C10 1.534(3)
C11 C12 1.392(3)
C11 C16 1.398(3)
C12 C13 1.391(3)
C13 C14 1.389(3)
C14 C15 1.392(3)
C15 C16 1.394(3)
C21 C26 1.395(3)
C21 C22 1.399(3)
C22 C23 1.390(3)
C23 C24 1.388(3)
C24 C25 1.394(3)
C25 C26 1.395(3)

loop_
_geom_hbond_atom_site_label_D
_geom_hbond_atom_site_label_H
_geom_hbond_atom_site_label_A
_geom_hbond_distance_DH
_geom_hbond_distance_HA
_geom_hbond_distance_DA
_geom_hbond_angle_DHA
_geom_hbond_site_symmetry_A
C7 H7A O1 0.99 2.38 3.366(2) 177.0 1_655

loop_
_geom_torsion_atom_site_label_1
_geom_torsion_atom_site_label_2
_geom_torsion_atom_site_label_3
_geom_torsion_atom_site_label_4
_geom_torsion
C6 C1 C2 C3 -1.1(3)
C6 C1 C2 C7 178.6(2)
C1 C2 C3 C4 18.7(3)
C7 C2 C3 C4 -161.03(16)
C2 C3 C4 C5 -48.5(2)
C3 C4 C5 C6 60.9(2)
C3 C4 C5 C8 -174.15(17)
C2 C1 C6 C5 13.6(3)
C4 C5 C6 C1 -42.3(2)
C8 C5 C6 C1 -169.43(18)
C1 C2 C7 P1 104.66(19)
C3 C2 C7 P1 -75.6(2)
O1 P1 C7 C2 55.58(16)
C11 P1 C7 C2 -67.50(15)
C21 P1 C7 C2 179.97(13)
C6 C5 C8 C9 -159.36(18)
C4 C5 C8 C9 76.4(2)
C6 C5 C8 C10 76.2(2)
C4 C5 C8 C10 -48.1(2)
O1 P1 C11 C12 -13.76(17)
C7 P1 C11 C12 112.16(15)
C21 P1 C11 C12 -135.59(15)
O1 P1 C11 C16 165.19(15)
C7 P1 C11 C16 -68.90(17)
C21 P1 C11 C16 43.35(17)
C16 C11 C12 C13 -0.6(3)
P1 C11 C12 C13 178.36(15)
C11 C12 C13 C14 -1.0(3)
C12 C13 C14 C15 1.5(3)
C13 C14 C15 C16 -0.5(3)
C14 C15 C16 C11 -1.1(3)
C12 C11 C16 C15 1.7(3)
P1 C11 C16 C15 -177.25(15)
O1 P1 C21 C26 144.10(15)
C7 P1 C21 C26 17.65(18)
C11 P1 C21 C26 -94.86(17)
O1 P1 C21 C22 -32.82(16)
C7 P1 C21 C22 -159.27(14)
C11 P1 C21 C22 88.22(15)
C26 C21 C22 C23 -0.3(3)
P1 C21 C22 C23 176.72(15)
C21 C22 C23 C24 -0.7(3)
C22 C23 C24 C25 0.9(3)
C23 C24 C25 C26 -0.1(3)
C22 C21 C26 C25 1.1(3)
P1 C21 C26 C25 -175.77(16)
C24 C25 C26 C21 -0.8(3)
